data_7060295
loop_
_publ_author_name
'Xin, Yu'
'Zhou, Jun'
'Xing, Yong Heng'
'Bai, Feng Ying'
'Sun, Li Xian'

_publ_section_title
;
 A series of porous 3D inorganic--organic hybrid framework crystalline
 materials based on 5-aminoisophthalic acid for photocatalytic degradation
 of crystal violet
;
_journal_issue 7
_journal_name_full 'New Journal of Chemistry'
_journal_page_first 3432
_journal_page_last 3440
_journal_paper_doi 10.1039/D0NJ05472K
_journal_volume 45
_journal_year 2021
_chemical_formula_moiety 'C16 H16 Mn N2 O10'
_chemical_formula_sum 'C16 H16 Mn N2 O10'
_chemical_formula_weight 451.25
_space_group_crystal_system monoclinic
_space_group_IT_number 13
_space_group_name_Hall '-P 2yac'
_space_group_name_H-M_alt 'P 1 2/n 1'
_atom_sites_solution_hydrogens mixed
_audit_block_doi 10.5517/ccdc.csd.cc25qjm2
_audit_creation_date 2020-07-17
_audit_creation_method
;
Olex2 1.2
(compiled 2018.05.29 svn.r3508 for OlexSys, GUI svn.r5506)
;
_audit_update_record
;
2020-07-20 deposited with the CCDC.	2020-12-28 downloaded from the CCDC.
;
_cell_angle_alpha 90
_cell_angle_beta 95.072(10)
_cell_angle_gamma 90
_cell_formula_units_Z 2
_cell_length_a 7.040(4)
_cell_length_b 10.055(6)
_cell_length_c 11.499(7)
_cell_measurement_reflns_used 945
_cell_measurement_temperature 293.15
_cell_measurement_theta_max 25.574
_cell_measurement_theta_min 2.696
_cell_volume 810.8(8)
_computing_cell_refinement 'SAINT v8.34A (Bruker, 2013)'
_computing_data_reduction 'SAINT v8.34A (Bruker, 2013)'
_computing_molecular_graphics 'Olex2 (Dolomanov et al., 2009)'
_computing_publication_material 'Olex2 (Dolomanov et al., 2009)'
_computing_structure_refinement 'ShelXL (Sheldrick, 2015)'
_diffrn_ambient_temperature 293.15
_diffrn_measured_fraction_theta_full 0.999
_diffrn_measured_fraction_theta_max 0.932
_diffrn_measurement_device_type 'CCD area detector'
_diffrn_measurement_method 'phi and omega scans'
_diffrn_radiation_monochromator graphite
_diffrn_radiation_type MoK\a
_diffrn_radiation_wavelength 0.71073
_diffrn_reflns_av_R_equivalents 0.0450
_diffrn_reflns_av_unetI/netI 0.0612
_diffrn_reflns_Laue_measured_fraction_full 0.999
_diffrn_reflns_Laue_measured_fraction_max 0.932
_diffrn_reflns_limit_h_max 5
_diffrn_reflns_limit_h_min -9
_diffrn_reflns_limit_k_max 12
_diffrn_reflns_limit_k_min -11
_diffrn_reflns_limit_l_max 15
_diffrn_reflns_limit_l_min -14
_diffrn_reflns_number 5173
_diffrn_reflns_point_group_measured_fraction_full 0.999
_diffrn_reflns_point_group_measured_fraction_max 0.932
_diffrn_reflns_theta_full 25.242
_diffrn_reflns_theta_max 28.920
_diffrn_reflns_theta_min 2.025
_exptl_absorpt_coefficient_mu 0.883
_exptl_absorpt_correction_T_max 0.7458
_exptl_absorpt_correction_T_min 0.6714
_exptl_absorpt_correction_type none
_exptl_absorpt_process_details
;
SADABS-2014/5 (Bruker,2014/5) was used for absorption correction.
wR2(int) was 0.0553 before and 0.0421 after correction.
The Ratio of minimum to maximum transmission is 0.9002.
The \l/2 correction factor is 0.00150.
;
_exptl_crystal_colour 'clear light colourless'
_exptl_crystal_colour_lustre clear
_exptl_crystal_colour_modifier light
_exptl_crystal_colour_primary colourless
_exptl_crystal_density_diffrn 1.848
_exptl_crystal_description block
_exptl_crystal_F_000 462
_refine_diff_density_max 1.021
_refine_diff_density_min -0.694
_refine_diff_density_rms 0.102
_refine_ls_extinction_method none
_refine_ls_goodness_of_fit_ref 1.044
_refine_ls_hydrogen_treatment constr
_refine_ls_matrix_type full
_refine_ls_number_parameters 124
_refine_ls_number_reflns 2008
_refine_ls_number_restraints 0
_refine_ls_restrained_S_all 1.044
_refine_ls_R_factor_all 0.0966
_refine_ls_R_factor_gt 0.0537
_refine_ls_shift/su_max 0.000
_refine_ls_shift/su_mean 0.000
_refine_ls_structure_factor_coef Fsqd
_refine_ls_weighting_details 'w=1/[\s^2^(Fo^2^)+(0.0561P)^2^+1.3021P] where P=(Fo^2^+2Fc^2^)/3'
_refine_ls_weighting_scheme calc
_refine_ls_wR_factor_gt 0.1209
_refine_ls_wR_factor_ref 0.1394
_reflns_Friedel_coverage 0.000
_reflns_number_gt 1326
_reflns_number_total 2008
_reflns_threshold_expression 'I > 2\s(I)'
_cod_data_source_file d0nj05472k2.cif
_cod_data_source_block zjzj_pl
_cod_depositor_comments 'Adding full bibliography for 7060289--7060295.cif.'
_cod_database_code 7060295
_shelx_shelxl_version_number 2018/3
_shelx_space_group_comment
;
The symmetry employed for this shelxl refinement is uniquely defined
by the following loop, which should always be used as a source of
symmetry information in preference to the above space-group names.
They are only intended as comments.
;
_olex2_refinement_description
;
1. Fixed Uiso
 At 1.2 times of:
  All C(H) groups, All N(H,H,H) groups
 At 1.5 times of:
  All O(H,H) groups
2.a Rotating group:
 O5(H5A,H5B)
2.b Aromatic/amide H refined with riding coordinates:
 C3(H3), C5(H5), C1(H1)
2.c Idealised Me refined as rotating group:
 N1(H1A,H1B,H1C)
;
_olex2_submission_special_instructions 'No special instructions were received'

loop_
_space_group_symop_operation_xyz
'x, y, z'
'-x+1/2, y, -z+1/2'
'-x, -y, -z'
'x-1/2, -y, z-1/2'

loop_
_atom_site_label
_atom_site_type_symbol
_atom_site_fract_x
_atom_site_fract_y
_atom_site_fract_z
_atom_site_U_iso_or_equiv
_atom_site_adp_type
_atom_site_occupancy
_atom_site_site_symmetry_order
_atom_site_calc_flag
_atom_site_refinement_flags_posn
_atom_site_refinement_flags_adp
_atom_site_refinement_flags_occupancy
_atom_site_disorder_assembly
_atom_site_disorder_group
Mn1 Mn 0.750000 0.27302(8) 0.250000 0.0200(2) Uani 1 2 d S T P . .
O4 O 0.5622(4) 1.1212(2) 0.3044(2) 0.0266(6) Uani 1 1 d . . . . .
O2 O 0.3931(4) 0.5290(3) 0.1195(2) 0.0313(7) Uani 1 1 d . . . . .
O1 O 0.5243(4) 0.4101(2) 0.2687(2) 0.0249(6) Uani 1 1 d . . . . .
N1 N 0.7387(4) 0.7382(3) 0.5865(2) 0.0218(7) Uani 1 1 d . . . . .
H1A H 0.807583 0.663980 0.594050 0.026 Uiso 1 1 calc GR . . . .
H1B H 0.646532 0.735382 0.634631 0.026 Uiso 1 1 calc GR . . . .
H1C H 0.813458 0.808044 0.603979 0.026 Uiso 1 1 calc GR . . . .
C8 C 0.5002(5) 1.0191(3) 0.2465(3) 0.0206(8) Uani 1 1 d . . . . .
C2 C 0.5350(5) 0.8855(3) 0.3042(3) 0.0177(7) Uani 1 1 d . . . . .
C3 C 0.6211(5) 0.8747(3) 0.4179(3) 0.0184(7) Uani 1 1 d . . . . .
H3 H 0.656143 0.950402 0.460997 0.022 Uiso 1 1 calc R . . . .
C4 C 0.6534(5) 0.7501(3) 0.4651(3) 0.0181(7) Uani 1 1 d . . . . .
C5 C 0.6074(5) 0.6350(3) 0.4036(3) 0.0181(7) Uani 1 1 d . . . . .
H5 H 0.632353 0.552234 0.437737 0.022 Uiso 1 1 calc R . . . .
C6 C 0.5229(5) 0.6443(3) 0.2895(3) 0.0172(7) Uani 1 1 d . . . . .
C1 C 0.4855(5) 0.7695(3) 0.2415(3) 0.0189(7) Uani 1 1 d . . . . .
H1 H 0.426369 0.776290 0.166141 0.023 Uiso 1 1 calc R . . . .
C7 C 0.4766(5) 0.5202(3) 0.2201(3) 0.0189(7) Uani 1 1 d . . . . .
O3 O 0.4134(4) 1.0231(3) 0.1472(2) 0.0344(7) Uiso 1 1 d . . . . .
O5 O 0.8302(4) 0.2752(3) 0.4455(2) 0.0344(7) Uiso 1 1 d . . . . .
H5A H 0.777344 0.209618 0.477691 0.052 Uiso 1 1 d GR . . . .
H5B H 0.781692 0.343998 0.475521 0.052 Uiso 1 1 d GR . . . .

loop_
_atom_site_aniso_label
_atom_site_aniso_U_11
_atom_site_aniso_U_22
_atom_site_aniso_U_33
_atom_site_aniso_U_23
_atom_site_aniso_U_13
_atom_site_aniso_U_12
Mn1 0.0266(4) 0.0120(4) 0.0204(4) 0.000 -0.0034(3) 0.000
O4 0.0381(16) 0.0131(13) 0.0286(14) 0.0020(11) 0.0030(12) -0.0035(11)
O2 0.0497(18) 0.0167(14) 0.0250(14) -0.0026(11) -0.0121(12) -0.0006(12)
O1 0.0345(16) 0.0129(13) 0.0266(14) 0.0004(10) -0.0012(12) 0.0040(10)
N1 0.0258(16) 0.0223(16) 0.0161(14) 0.0004(12) -0.0040(12) 0.0002(12)
C8 0.0251(19) 0.0154(18) 0.0209(17) 0.0036(14) -0.0004(14) 0.0009(14)
C2 0.0207(18) 0.0136(17) 0.0188(17) -0.0005(13) 0.0013(14) 0.0010(13)
C3 0.0251(19) 0.0139(17) 0.0158(16) -0.0024(13) -0.0008(14) -0.0024(14)
C4 0.0194(16) 0.020(2) 0.0141(15) 0.0002(12) -0.0017(12) 0.0005(13)
C5 0.0221(18) 0.0142(16) 0.0176(16) 0.0019(13) 0.0002(14) 0.0029(13)
C6 0.0202(18) 0.0133(17) 0.0180(16) -0.0004(13) 0.0017(13) -0.0002(13)
C1 0.0228(17) 0.0163(16) 0.0169(16) 0.0000(14) -0.0023(13) 0.0014(14)
C7 0.028(2) 0.0109(17) 0.0181(17) -0.0002(13) 0.0021(14) 0.0003(13)

loop_
_atom_type_symbol
_atom_type_description
_atom_type_scat_dispersion_real
_atom_type_scat_dispersion_imag
_atom_type_scat_source
C C 0.0033 0.0016 'International Tables Vol C Tables 4.2.6.8 and 6.1.1.4'
H H 0.0000 0.0000 'International Tables Vol C Tables 4.2.6.8 and 6.1.1.4'
Mn Mn 0.3368 0.7283 'International Tables Vol C Tables 4.2.6.8 and 6.1.1.4'
N N 0.0061 0.0033 'International Tables Vol C Tables 4.2.6.8 and 6.1.1.4'
O O 0.0106 0.0060 'International Tables Vol C Tables 4.2.6.8 and 6.1.1.4'

loop_
_geom_angle_atom_site_label_1
_geom_angle_atom_site_label_2
_geom_angle_atom_site_label_3
_geom_angle
_geom_angle_site_symmetry_1
_geom_angle_site_symmetry_3
_geom_angle_publ_flag
O4 Mn1 O4 89.44(15) 1_545 2_645 ?
O4 Mn1 O5 79.87(10) 2_645 2_655 ?
O4 Mn1 O5 100.94(11) 2_645 . ?
O4 Mn1 O5 100.94(11) 1_545 2_655 ?
O4 Mn1 O5 79.87(10) 1_545 . ?
O1 Mn1 O4 86.95(11) . 1_545 ?
O1 Mn1 O4 166.79(9) . 2_645 ?
O1 Mn1 O4 86.95(11) 2_655 2_645 ?
O1 Mn1 O4 166.79(9) 2_655 1_545 ?
O1 Mn1 O1 99.28(15) . 2_655 ?
O1 Mn1 O5 88.34(10) . 2_655 ?
O1 Mn1 O5 90.93(10) 2_655 2_655 ?
O1 Mn1 O5 90.93(10) . . ?
O1 Mn1 O5 88.34(10) 2_655 . ?
O5 Mn1 O5 178.88(17) 2_655 . ?
C8 O4 Mn1 127.5(2) . 1_565 ?
C7 O1 Mn1 133.6(2) . . ?
H1A N1 H1B 109.5 . . ?
H1A N1 H1C 109.5 . . ?
H1B N1 H1C 109.5 . . ?
C4 N1 H1A 109.5 . . ?
C4 N1 H1B 109.5 . . ?
C4 N1 H1C 109.5 . . ?
O4 C8 C2 116.8(3) . . ?
O3 C8 O4 124.6(3) . . ?
O3 C8 C2 118.6(3) . . ?
C3 C2 C8 121.4(3) . . ?
C3 C2 C1 119.0(3) . . ?
C1 C2 C8 119.5(3) . . ?
C2 C3 H3 120.5 . . ?
C4 C3 C2 118.9(3) . . ?
C4 C3 H3 120.5 . . ?
C3 C4 N1 119.1(3) . . ?
C3 C4 C5 122.5(3) . . ?
C5 C4 N1 118.3(3) . . ?
C4 C5 H5 120.4 . . ?
C4 C5 C6 119.1(3) . . ?
C6 C5 H5 120.4 . . ?
C5 C6 C7 119.9(3) . . ?
C1 C6 C5 119.0(3) . . ?
C1 C6 C7 121.1(3) . . ?
C2 C1 H1 119.3 . . ?
C6 C1 C2 121.4(3) . . ?
C6 C1 H1 119.3 . . ?
O2 C7 O1 123.5(3) . . ?
O2 C7 C6 119.6(3) . . ?
O1 C7 C6 117.0(3) . . ?
Mn1 O5 H5A 109.9 . . ?
Mn1 O5 H5B 109.5 . . ?
H5A O5 H5B 104.1 . . ?

loop_
_geom_bond_atom_site_label_1
_geom_bond_atom_site_label_2
_geom_bond_distance
_geom_bond_site_symmetry_2
_geom_bond_publ_flag
Mn1 O4 2.149(3) 2_645 ?
Mn1 O4 2.149(3) 1_545 ?
Mn1 O1 2.129(3) 2_655 ?
Mn1 O1 2.129(3) . ?
Mn1 O5 2.269(3) 2_655 ?
Mn1 O5 2.269(3) . ?
O4 C8 1.278(4) . ?
O2 C7 1.253(4) . ?
O1 C7 1.271(4) . ?
N1 H1A 0.8900 . ?
N1 H1B 0.8900 . ?
N1 H1C 0.8900 . ?
N1 C4 1.474(4) . ?
C8 C2 1.509(5) . ?
C8 O3 1.248(4) . ?
C2 C3 1.396(4) . ?
C2 C1 1.399(5) . ?
C3 H3 0.9300 . ?
C3 C4 1.376(5) . ?
C4 C5 1.380(5) . ?
C5 H5 0.9300 . ?
C5 C6 1.395(4) . ?
C6 C1 1.390(5) . ?
C6 C7 1.502(5) . ?
C1 H1 0.9300 . ?
O5 H5A 0.8573 . ?
O5 H5B 0.8571 . ?

loop_
_geom_hbond_atom_site_label_D
_geom_hbond_atom_site_label_H
_geom_hbond_atom_site_label_A
_geom_hbond_distance_DH
_geom_hbond_distance_HA
_geom_hbond_distance_DA
_geom_hbond_angle_DHA
_geom_hbond_site_symmetry_A
_geom_hbond_publ_flag
N1 H1B O1 0.89 2.25 2.995(4) 141.2 3_666 yes
N1 H1C O3 0.89 1.89 2.758(4) 165.6 4_676 yes
O5 H5B O2 0.86 2.18 2.814(4) 130.5 4_666 yes

loop_
_geom_torsion_atom_site_label_1
_geom_torsion_atom_site_label_2
_geom_torsion_atom_site_label_3
_geom_torsion_atom_site_label_4
_geom_torsion
_geom_torsion_site_symmetry_1
_geom_torsion_site_symmetry_2
_geom_torsion_site_symmetry_3
_geom_torsion_site_symmetry_4
_geom_torsion_publ_flag
Mn1 O4 C8 C2 125.0(3) 1_565 . . . ?
Mn1 O4 C8 O3 -55.4(5) 1_565 . . . ?
Mn1 O1 C7 O2 77.2(5) . . . . ?
Mn1 O1 C7 C6 -103.4(3) . . . . ?
O4 C8 C2 C3 3.5(5) . . . . ?
O4 C8 C2 C1 -174.5(3) . . . . ?
N1 C4 C5 C6 178.7(3) . . . . ?
C8 C2 C3 C4 -178.5(3) . . . . ?
C8 C2 C1 C6 177.1(3) . . . . ?
C2 C3 C4 N1 -178.0(3) . . . . ?
C2 C3 C4 C5 1.3(5) . . . . ?
C3 C2 C1 C6 -1.0(5) . . . . ?
C3 C4 C5 C6 -0.7(5) . . . . ?
C4 C5 C6 C1 -0.7(5) . . . . ?
C4 C5 C6 C7 178.4(3) . . . . ?
C5 C6 C1 C2 1.6(5) . . . . ?
C5 C6 C7 O2 176.9(3) . . . . ?
C5 C6 C7 O1 -2.5(5) . . . . ?
C1 C2 C3 C4 -0.5(5) . . . . ?
C1 C6 C7 O2 -4.0(5) . . . . ?
C1 C6 C7 O1 176.6(3) . . . . ?
C7 C6 C1 C2 -177.5(3) . . . . ?
O3 C8 C2 C3 -176.2(3) . . . . ?
O3 C8 C2 C1 5.8(5) . . . . ?
